data_7204281
loop_
_publ_author_name
'Barnaby C. H. May'
'Andrew D. Abell'

_publ_section_title
;
 \a-Methylene tetrazole-based peptidomimetics: synthesis and inhibition
 of HIV protease
;
_journal_issue 2
_journal_name_full 'J. Chem. Soc., Perkin Trans. 1'
_journal_page_first 172
_journal_page_last 178
_journal_paper_doi 10.1039/b109128j
_journal_year 2002
_chemical_formula_sum 'C27 H27 N5 O4'
_chemical_formula_weight 485.54
_chemical_name_common N-Z-hPhe-[CN4]-Gly-OBn
_chemical_name_systematic
;
?
;
_space_group_IT_number 1
_symmetry_cell_setting triclinic
_symmetry_space_group_name_Hall 'P 1'
_symmetry_space_group_name_H-M 'P 1'
_atom_sites_solution_hydrogens geom
_atom_sites_solution_primary direct
_atom_sites_solution_secondary difmap
_audit_creation_method SHELXL
_cell_angle_alpha 83.577(2)
_cell_angle_beta 81.897(2)
_cell_angle_gamma 76.475(2)
_cell_formula_units_Z 1
_cell_length_a 5.0379(3)
_cell_length_b 10.1066(7)
_cell_length_c 12.7865(9)
_cell_measurement_temperature 160(2)
_cell_volume 624.55(7)
_computing_structure_refinement 'SHELXL-93 (Sheldrick, 1993)'
_computing_structure_solution 'SHELXS-86 (Sheldrick, 1990)'
_diffrn_ambient_temperature 160(2)
_diffrn_measurement_method 'w scan'
_diffrn_radiation_monochromator graphite
_diffrn_radiation_source 'fine-focus sealed tube'
_diffrn_radiation_type MoK\a
_diffrn_radiation_wavelength 0.71073
_diffrn_reflns_av_R_equivalents 0.1010
_diffrn_reflns_av_sigmaI/netI 0.0432
_diffrn_reflns_limit_h_max 5
_diffrn_reflns_limit_h_min -1
_diffrn_reflns_limit_k_max 11
_diffrn_reflns_limit_k_min -10
_diffrn_reflns_limit_l_max 15
_diffrn_reflns_limit_l_min -12
_diffrn_reflns_number 2198
_diffrn_reflns_theta_max 25.61
_diffrn_reflns_theta_min 3.23
_exptl_absorpt_coefficient_mu 0.089
_exptl_crystal_colour colourless
_exptl_crystal_density_diffrn 1.291
_exptl_crystal_description 'thin plate'
_exptl_crystal_F_000 256
_exptl_crystal_size_max 0.8
_exptl_crystal_size_mid 0.4
_exptl_crystal_size_min 0.02
_refine_diff_density_max 0.169
_refine_diff_density_min -0.151
_refine_diff_density_rms 0.036
_refine_ls_abs_structure_details 'Flack H D (1983), Acta Cryst. A39, 876-881'
_refine_ls_abs_structure_Flack 0.64(158)
_refine_ls_extinction_method none
_refine_ls_goodness_of_fit_all 1.064
_refine_ls_goodness_of_fit_obs 1.068
_refine_ls_matrix_type full
_refine_ls_number_parameters 365
_refine_ls_number_reflns 1867
_refine_ls_number_restraints 3
_refine_ls_restrained_S_all 1.062
_refine_ls_restrained_S_obs 1.067
_refine_ls_R_factor_all 0.0427
_refine_ls_R_factor_obs 0.0359
_refine_ls_shift/esd_max 0.020
_refine_ls_shift/esd_mean 0.003
_refine_ls_structure_factor_coef Fsqd
_refine_ls_weighting_details 'w=1/[\s^2^(Fo^2^)+(0.0642P)^2^+0.0616P] where P=(Fo^2^+2Fc^2^)/3'
_refine_ls_weighting_scheme calc
_refine_ls_wR_factor_all 0.0957
_refine_ls_wR_factor_obs 0.0898
_reflns_number_observed 1674
_reflns_number_total 1867
_reflns_observed_criterion >2sigma(I)
_cod_data_source_file b109128j.txt
_cod_data_source_block bm
_cod_depositor_comments
;
The following automatic conversions were performed:
'_symmetry_cell_setting' value 'Triclinic' changed to 'triclinic'
according to '/home/saulius/struct/CIF-dictionaries/cif_core.dic'
dictionary named 'cif_core.dic' version 2.4.1 from 2010-06-29.

Automatic conversion script
Id: cif_fix_enum 1527 2010-12-29 10:47:43Z saulius 

The following automatic conversions were performed:

'_refine_ls_weighting_scheme' value 'calc
w=1/[\s^2^(Fo^2^)+(0.0642P)^2^+0.0616P] where P=(Fo^2^+2Fc^2^)/3' was
changed to 'calc'. New tag '_refine_ls_weighting_details' was
created. The value of the new tag was set to
'w=1/[\s^2^(Fo^2^)+(0.0642P)^2^+0.0616P] where P=(Fo^2^+2Fc^2^)/3'.

Automatic conversion script
Id: cif_fix_values 3143 2015-03-26 13:38:13Z robertas 
;
_cod_original_sg_symbol_H-M P1
_cod_database_code 7204281

loop_
_symmetry_equiv_pos_as_xyz
'x, y, z'

loop_
_atom_site_aniso_label
_atom_site_aniso_U_11
_atom_site_aniso_U_22
_atom_site_aniso_U_33
_atom_site_aniso_U_23
_atom_site_aniso_U_13
_atom_site_aniso_U_12
O1 0.0279(12) 0.042(2) 0.041(2) -0.0109(13) -0.0032(10) -0.0072(10)
O4 0.0399(14) 0.057(2) 0.031(2) -0.0062(14) -0.0011(11) -0.0066(12)
N2 0.037(2) 0.033(2) 0.036(2) 0.001(2) -0.0036(12) -0.0042(12)
O2 0.0240(13) 0.054(2) 0.046(2) -0.0118(13) -0.0027(10) -0.0080(10)
N1 0.0244(13) 0.038(2) 0.031(2) -0.0062(15) 0.0004(11) -0.0064(12)
C13 0.024(2) 0.030(2) 0.034(2) 0.000(2) -0.0032(14) -0.0031(13)
N3 0.048(2) 0.038(2) 0.045(2) 0.002(2) -0.004(2) 0.0004(14)
N5 0.042(2) 0.040(2) 0.043(2) -0.003(2) 0.0002(14) -0.0029(13)
C1 0.029(2) 0.031(2) 0.036(2) -0.003(2) -0.0035(14) -0.0058(14)
C14 0.032(2) 0.057(3) 0.042(2) -0.015(2) -0.008(2) -0.009(2)
N4 0.048(2) 0.044(2) 0.047(2) -0.002(2) -0.004(2) 0.0032(15)
C15 0.040(2) 0.033(2) 0.038(3) -0.001(2) -0.003(2) -0.0125(15)
C17 0.048(2) 0.039(3) 0.047(3) 0.003(2) -0.002(2) 0.002(2)
C2 0.037(2) 0.035(2) 0.029(2) -0.004(2) -0.0032(14) -0.0050(15)
O3 0.038(2) 0.064(2) 0.059(2) -0.014(2) -0.0072(13) -0.0088(12)
C16 0.049(2) 0.039(2) 0.038(2) 0.000(2) -0.007(2) -0.007(2)
C3 0.036(2) 0.027(2) 0.033(2) -0.002(2) -0.0016(14) -0.0090(14)
C5 0.034(2) 0.042(2) 0.032(2) 0.004(2) -0.0030(14) -0.0048(15)
C4 0.036(2) 0.046(3) 0.039(3) -0.003(2) 0.000(2) -0.013(2)
C12 0.053(2) 0.041(3) 0.038(3) 0.005(2) -0.006(2) -0.005(2)
C11 0.049(2) 0.060(3) 0.048(3) 0.018(3) 0.001(2) -0.011(2)
C6 0.043(2) 0.038(2) 0.037(2) -0.004(2) -0.008(2) -0.0061(15)
C7 0.037(2) 0.035(2) 0.038(2) 0.004(2) -0.011(2) -0.0033(15)
C8 0.041(2) 0.036(3) 0.056(3) 0.001(2) -0.005(2) -0.002(2)
C18 0.058(3) 0.079(4) 0.042(3) -0.013(3) 0.002(2) -0.004(2)
C21 0.055(2) 0.050(3) 0.035(3) -0.004(2) -0.003(2) -0.011(2)
C10 0.050(2) 0.046(3) 0.068(3) 0.006(3) -0.013(2) -0.016(2)
C20 0.051(2) 0.070(3) 0.041(3) -0.004(2) -0.010(2) 0.001(2)
C19 0.065(3) 0.101(4) 0.039(3) -0.020(3) -0.011(2) 0.007(3)
C9 0.053(2) 0.037(3) 0.068(3) -0.003(2) -0.008(2) -0.008(2)
C22 0.046(2) 0.040(3) 0.039(3) -0.010(2) -0.005(2) -0.007(2)
C25 0.081(4) 0.084(5) 0.042(4) 0.006(3) -0.011(3) -0.037(3)
C23 0.060(7) 0.082(9) 0.047(7) 0.007(6) 0.004(5) -0.008(6)
C24 0.078(9) 0.108(11) 0.062(8) 0.003(8) 0.020(7) -0.033(8)
C26 0.085(9) 0.073(10) 0.069(9) 0.025(7) -0.027(7) -0.009(7)
C27 0.061(6) 0.083(11) 0.056(7) 0.023(7) -0.007(5) -0.013(6)
C22' 0.046(2) 0.040(3) 0.039(3) -0.010(2) -0.005(2) -0.007(2)
C25' 0.081(4) 0.084(5) 0.042(4) 0.006(3) -0.011(3) -0.037(3)
C23' 0.060(9) 0.050(9) 0.052(9) -0.006(7) 0.004(6) 0.018(6)
C24' 0.057(8) 0.070(11) 0.045(8) 0.006(7) 0.015(6) -0.001(6)
C26' 0.114(15) 0.042(8) 0.044(9) -0.011(7) -0.023(8) 0.005(8)
C27' 0.097(13) 0.043(10) 0.035(8) -0.010(7) 0.005(7) 0.021(7)

loop_
_atom_site_label
_atom_site_type_symbol
_atom_site_fract_x
_atom_site_fract_y
_atom_site_fract_z
_atom_site_U_iso_or_equiv
_atom_site_thermal_displace_type
_atom_site_occupancy
_atom_site_calc_flag
_atom_site_refinement_flags
_atom_site_disorder_group
O1 O 0.0361(4) 0.6771(3) 0.2871(2) 0.0364(6) Uani 1 d . .
O4 O 0.3204(5) 0.9310(3) 0.1382(2) 0.0433(7) Uani 1 d . .
N2 N 0.0007(6) 1.1371(3) 0.3526(3) 0.0363(7) Uani 1 d . .
O2 O -0.3419(5) 0.7666(3) 0.3970(2) 0.0410(7) Uani 1 d . .
N1 N 0.0844(5) 0.7943(3) 0.4169(2) 0.0314(7) Uani 1 d . .
H1A H 0.2492(5) 0.7936(3) 0.3829(2) 0.038 Uiso 1 calc R .
C13 C -0.0952(6) 0.7475(4) 0.3698(3) 0.0302(8) Uani 1 d . .
N3 N -0.2038(6) 1.2406(3) 0.3207(3) 0.0457(9) Uani 1 d . .
N5 N -0.3150(6) 1.1677(3) 0.4853(3) 0.0434(8) Uani 1 d . .
C1 C 0.0175(6) 0.8459(4) 0.5213(3) 0.0323(8) Uani 1 d . .
H1 H -0.1857(6) 0.8600(4) 0.5411(3) 0.039 Uiso 1 calc R .
C14 C -0.1329(7) 0.6161(4) 0.2325(3) 0.0430(10) Uani 1 d . .
H14B H -0.2722(7) 0.6881(4) 0.1991(3) 0.052 Uiso 1 calc R .
H14A H -0.2296(7) 0.5566(4) 0.2832(3) 0.052 Uiso 1 calc R .
N4 N -0.3928(7) 1.2579(4) 0.4017(3) 0.0489(9) Uani 1 d . .
C15 C 0.0529(7) 0.5339(4) 0.1496(3) 0.0364(9) Uani 1 d . .
C17 C 0.4596(8) 0.3629(4) 0.0985(3) 0.0474(11) Uani 1 d . .
H17 H 0.6239(8) 0.3013(4) 0.1160(3) 0.057 Uiso 1 calc R .
C2 C 0.0961(7) 0.9833(4) 0.5191(3) 0.0340(9) Uani 1 d . .
H2B H 0.0725(7) 1.0103(4) 0.5925(3) 0.041 Uiso 1 calc R .
H2A H 0.2928(7) 0.9730(4) 0.4912(3) 0.041 Uiso 1 calc R .
O3 O -0.1250(5) 1.0024(3) 0.2001(2) 0.0533(8) Uani 1 d . .
C16 C 0.2928(8) 0.4424(4) 0.1744(3) 0.0425(10) Uani 1 d . .
H16 H 0.3429(8) 0.4344(4) 0.2441(3) 0.051 Uiso 1 calc R .
C3 C -0.0709(7) 1.0942(4) 0.4528(3) 0.0321(8) Uani 1 d . .
C5 C 0.1124(7) 0.9995(4) 0.2010(3) 0.0372(9) Uani 1 d . .
C4 C 0.2227(7) 1.0771(4) 0.2741(3) 0.0402(10) Uani 1 d . .
H4B H 0.3700(7) 1.0142(4) 0.3104(3) 0.048 Uiso 1 calc R .
H4A H 0.3020(7) 1.1500(4) 0.2321(3) 0.048 Uiso 1 calc R .
C12 C -0.1691(8) 0.6030(4) 0.6998(3) 0.0453(10) Uani 1 d . .
H12 H -0.2368(8) 0.6728(4) 0.7470(3) 0.054 Uiso 1 calc R .
C11 C -0.2868(8) 0.4903(5) 0.7101(4) 0.0548(12) Uani 1 d . .
H11 H -0.4323(8) 0.4828(5) 0.7648(4) 0.066 Uiso 1 calc R .
C6 C 0.1598(8) 0.7427(4) 0.6050(3) 0.0393(9) Uani 1 d . .
H6B H 0.3599(8) 0.7181(4) 0.5818(3) 0.047 Uiso 1 calc R .
H6A H 0.1324(8) 0.7852(4) 0.6729(3) 0.047 Uiso 1 calc R .
C7 C 0.0462(7) 0.6148(4) 0.6215(3) 0.0372(9) Uani 1 d . .
C8 C 0.1456(8) 0.5099(4) 0.5546(4) 0.0457(11) Uani 1 d . .
H8 H 0.2967(8) 0.5148(4) 0.5018(4) 0.055 Uiso 1 calc R .
C18 C 0.3854(9) 0.3735(6) -0.0031(4) 0.0613(13) Uani 1 d . .
H18 H 0.4977(9) 0.3184(6) -0.0551(4) 0.074 Uiso 1 calc R .
C21 C 0.2441(9) 0.8636(5) 0.0548(3) 0.0470(10) Uani 1 d . .
H21B H 0.0514(9) 0.8540(5) 0.0724(3) 0.056 Uiso 1 calc R 1
H21A H 0.3639(9) 0.7711(5) 0.0498(3) 0.056 Uiso 1 calc R 1
C10 C -0.1939(8) 0.3893(5) 0.6414(4) 0.0545(12) Uani 1 d . .
H10 H -0.2800(8) 0.3142(5) 0.6468(4) 0.065 Uiso 1 calc R .
C20 C -0.0140(9) 0.5441(5) 0.0476(4) 0.0558(12) Uani 1 d . .
H20 H -0.1751(9) 0.6072(5) 0.0287(4) 0.067 Uiso 1 calc R .
C19 C 0.1527(10) 0.4627(6) -0.0279(4) 0.071(2) Uani 1 d . .
H19 H 0.1026(10) 0.4697(6) -0.0976(4) 0.085 Uiso 1 calc R .
C9 C 0.0242(9) 0.3975(4) 0.5648(4) 0.0528(12) Uani 1 d . .
H9 H 0.0924(9) 0.3265(4) 0.5187(4) 0.063 Uiso 1 calc R .
C22 C 0.2743(8) 0.9457(4) -0.0486(3) 0.0416(10) Uani 0.55(2) d P 1
C25 C 0.3362(12) 1.1013(7) -0.2411(5) 0.0668(15) Uani 0.55(2) d P 1
H25 H 0.3607(110) 1.1537(55) -0.3087(43) 0.080 Uiso 0.55(2) d P 1
C23 C 0.5314(30) 0.9329(15) -0.1117(10) 0.066(4) Uani 0.55(2) d P 1
H23A H 0.6872(30) 0.8668(15) -0.0915(10) 0.080 Uiso 0.55(2) calc PR 1
C24 C 0.5524(34) 1.0192(19) -0.2041(11) 0.084(5) Uani 0.55(2) d P 1
H24A H 0.7292(34) 1.0188(19) -0.2417(11) 0.101 Uiso 0.55(2) calc PR 1
C26 C 0.0762(31) 1.1165(18) -0.1766(12) 0.077(4) Uani 0.55(2) d P 1
H26A H -0.0781(31) 1.1837(18) -0.1968(12) 0.093 Uiso 0.55(2) calc PR 1
C27 C 0.0526(26) 1.0304(19) -0.0825(11) 0.069(4) Uani 0.55(2) d P 1
H27A H -0.1228(26) 1.0328(19) -0.0431(11) 0.083 Uiso 0.55(2) calc PR 1
C22' C 0.2743(8) 0.9457(4) -0.0486(3) 0.0416(10) Uani 0.45(2) d P 2
C25' C 0.3362(12) 1.1013(7) -0.2411(5) 0.0668(15) Uani 0.45(2) d P 2
H25' H 0.3607(110) 1.1537(55) -0.3087(43) 0.080 Uiso 0.45(2) d P 2
C23' C 0.4237(37) 0.8888(18) -0.1338(11) 0.060(5) Uani 0.45(2) d P 2
H23B H 0.5075(37) 0.7942(18) -0.1276(11) 0.072 Uiso 0.45(2) calc PR 2
C24' C 0.4608(33) 0.9623(20) -0.2302(12) 0.063(5) Uani 0.45(2) d P 2
H24B H 0.5702(33) 0.9187(20) -0.2887(12) 0.075 Uiso 0.45(2) calc PR 2
C26' C 0.1911(52) 1.1579(17) -0.1618(12) 0.069(5) Uani 0.45(2) d P 2
H26B H 0.1112(52) 1.2529(17) -0.1690(12) 0.082 Uiso 0.45(2) calc PR 2
C27' C 0.1460(46) 1.0845(18) -0.0648(11) 0.065(5) Uani 0.45(2) d P 2
H27B H 0.0268(46) 1.1289(18) -0.0086(11) 0.078 Uiso 0.45(2) calc PR 2

loop_
_atom_type_symbol
_atom_type_description
_atom_type_scat_dispersion_real
_atom_type_scat_dispersion_imag
_atom_type_scat_source
C C 0.0033 0.0016 'International Tables Vol C Tables 4.2.6.8 and 6.1.1.4'
H H 0.0000 0.0000 'International Tables Vol C Tables 4.2.6.8 and 6.1.1.4'
N N 0.0061 0.0033 'International Tables Vol C Tables 4.2.6.8 and 6.1.1.4'
O O 0.0106 0.0060 'International Tables Vol C Tables 4.2.6.8 and 6.1.1.4'

loop_
_geom_angle_atom_site_label_1
_geom_angle_atom_site_label_2
_geom_angle_atom_site_label_3
_geom_angle
_geom_angle_site_symmetry_1
_geom_angle_site_symmetry_3
_geom_angle_publ_flag
C13 O1 C14 115.8(3) . . ?
C5 O4 C21 115.9(3) . . ?
C3 N2 N3 108.8(3) . . ?
C3 N2 C4 130.9(3) . . ?
N3 N2 C4 119.3(3) . . ?
C13 N1 C1 122.9(3) . . ?
O2 C13 O1 124.3(3) . . ?
O2 C13 N1 125.3(3) . . ?
O1 C13 N1 110.4(3) . . ?
N4 N3 N2 105.9(3) . . ?
C3 N5 N4 106.1(3) . . ?
N1 C1 C2 110.4(3) . . ?
N1 C1 C6 111.1(3) . . ?
C2 C1 C6 110.8(3) . . ?
O1 C14 C15 107.7(3) . . ?
N3 N4 N5 110.5(3) . . ?
C20 C15 C16 118.4(4) . . ?
C20 C15 C14 120.8(4) . . ?
C16 C15 C14 120.8(4) . . ?
C16 C17 C18 119.7(4) . . ?
C3 C2 C1 113.2(3) . . ?
C17 C16 C15 120.7(4) . . ?
N5 C3 N2 108.6(3) . . ?
N5 C3 C2 124.9(3) . . ?
N2 C3 C2 126.5(3) . . ?
O3 C5 O4 126.0(4) . . ?
O3 C5 C4 124.4(3) . . ?
O4 C5 C4 109.5(3) . . ?
N2 C4 C5 109.7(3) . . ?
C7 C12 C11 120.7(4) . . ?
C10 C11 C12 120.4(4) . . ?
C7 C6 C1 111.2(3) . . ?
C12 C7 C8 118.6(4) . . ?
C12 C7 C6 120.6(4) . . ?
C8 C7 C6 120.7(3) . . ?
C7 C8 C9 120.3(4) . . ?
C19 C18 C17 119.9(4) . . ?
O4 C21 C22' 109.7(3) . . ?
O4 C21 C22 109.7(3) . . ?
C9 C10 C11 119.7(4) . . ?
C15 C20 C19 120.5(4) . . ?
C18 C19 C20 120.7(4) . . ?
C10 C9 C8 120.3(4) . . ?
C27 C22 C23 119.8(8) . . ?
C27 C22 C21 118.9(6) . . ?
C23 C22 C21 121.2(6) . . ?
C24 C25 C26 118.5(9) . . ?
C24 C23 C22 118.8(10) . . ?
C25 C24 C23 122.4(10) . . ?
C27 C26 C25 119.0(11) . . ?
C22 C27 C26 120.5(10) . . ?
C23' C22' C27' 115.6(9) . . ?
C23' C22' C21 120.9(7) . . ?
C27' C22' C21 123.4(7) . . ?
C26' C25' C24' 119.4(10) . . ?
C22' C23' C24' 122.5(12) . . ?
C23' C24' C25' 119.5(12) . . ?
C25' C26' C27' 121.8(13) . . ?
C26' C27' C22' 121.0(12) . . ?

loop_
_geom_bond_atom_site_label_1
_geom_bond_atom_site_label_2
_geom_bond_distance
_geom_bond_site_symmetry_2
_geom_bond_publ_flag
O1 C13 1.347(4) . ?
O1 C14 1.450(4) . ?
O4 C5 1.331(4) . ?
O4 C21 1.466(5) . ?
N2 C3 1.334(5) . ?
N2 N3 1.356(4) . ?
N2 C4 1.459(4) . ?
O2 C13 1.218(4) . ?
N1 C13 1.350(4) . ?
N1 C1 1.454(4) . ?
N3 N4 1.302(5) . ?
N5 C3 1.317(5) . ?
N5 N4 1.364(5) . ?
C1 C2 1.527(5) . ?
C1 C6 1.537(5) . ?
C14 C15 1.498(5) . ?
C15 C20 1.379(6) . ?
C15 C16 1.391(5) . ?
C17 C16 1.386(6) . ?
C17 C18 1.387(6) . ?
C2 C3 1.493(5) . ?
O3 C5 1.191(4) . ?
C5 C4 1.520(5) . ?
C12 C7 1.386(5) . ?
C12 C11 1.389(6) . ?
C11 C10 1.376(6) . ?
C6 C7 1.515(5) . ?
C7 C8 1.393(6) . ?
C8 C9 1.396(6) . ?
C18 C19 1.354(7) . ?
C21 C22' 1.488(6) . ?
C21 C22 1.488(6) . ?
C10 C9 1.376(6) . ?
C20 C19 1.393(6) . ?
C22 C27 1.333(13) . ?
C22 C23 1.413(12) . ?
C25 C24 1.32(2) . ?
C25 C26 1.431(15) . ?
C23 C24 1.39(2) . ?
C26 C27 1.41(2) . ?
C22' C23' 1.338(13) . ?
C22' C27' 1.41(2) . ?
C25' C26' 1.27(2) . ?
C25' C24' 1.40(2) . ?
C23' C24' 1.38(2) . ?
C26' C27' 1.39(2) . ?

loop_
_geom_torsion_atom_site_label_1
_geom_torsion_atom_site_label_2
_geom_torsion_atom_site_label_3
_geom_torsion_atom_site_label_4
_geom_torsion
_geom_torsion_site_symmetry_1
_geom_torsion_site_symmetry_2
_geom_torsion_site_symmetry_3
_geom_torsion_site_symmetry_4
_geom_torsion_publ_flag
C14 O1 C13 O2 -3.3(5) . . . . ?
C14 O1 C13 N1 177.4(3) . . . . ?
C1 N1 C13 O2 15.2(5) . . . . ?
C1 N1 C13 O1 -165.4(3) . . . . ?
C3 N2 N3 N4 0.0(4) . . . . ?
C4 N2 N3 N4 169.5(3) . . . . ?
C13 N1 C1 C2 -131.2(3) . . . . ?
C13 N1 C1 C6 105.6(3) . . . . ?
C13 O1 C14 C15 -175.5(3) . . . . ?
N2 N3 N4 N5 0.0(4) . . . . ?
C3 N5 N4 N3 0.0(4) . . . . ?
O1 C14 C15 C20 -133.3(4) . . . . ?
O1 C14 C15 C16 48.7(5) . . . . ?
N1 C1 C2 C3 66.3(4) . . . . ?
C6 C1 C2 C3 -170.3(3) . . . . ?
C18 C17 C16 C15 -0.6(6) . . . . ?
C20 C15 C16 C17 -0.4(6) . . . . ?
C14 C15 C16 C17 177.7(4) . . . . ?
N4 N5 C3 N2 0.0(4) . . . . ?
N4 N5 C3 C2 179.1(3) . . . . ?
N3 N2 C3 N5 0.0(4) . . . . ?
C4 N2 C3 N5 -167.9(3) . . . . ?
N3 N2 C3 C2 -179.1(3) . . . . ?
C4 N2 C3 C2 13.0(6) . . . . ?
C1 C2 C3 N5 83.9(4) . . . . ?
C1 C2 C3 N2 -97.1(4) . . . . ?
C21 O4 C5 O3 5.7(5) . . . . ?
C21 O4 C5 C4 -173.2(3) . . . . ?
C3 N2 C4 C5 98.2(4) . . . . ?
N3 N2 C4 C5 -68.5(4) . . . . ?
O3 C5 C4 N2 8.7(5) . . . . ?
O4 C5 C4 N2 -172.3(3) . . . . ?
C7 C12 C11 C10 -1.0(6) . . . . ?
N1 C1 C6 C7 -66.9(4) . . . . ?
C2 C1 C6 C7 170.0(3) . . . . ?
C11 C12 C7 C8 -1.3(6) . . . . ?
C11 C12 C7 C6 175.3(4) . . . . ?
C1 C6 C7 C12 -92.6(4) . . . . ?
C1 C6 C7 C8 83.9(4) . . . . ?
C12 C7 C8 C9 1.9(6) . . . . ?
C6 C7 C8 C9 -174.6(4) . . . . ?
C16 C17 C18 C19 0.8(7) . . . . ?
C5 O4 C21 C22' 102.0(4) . . . . ?
C5 O4 C21 C22 102.0(4) . . . . ?
C12 C11 C10 C9 2.6(6) . . . . ?
C16 C15 C20 C19 1.2(6) . . . . ?
C14 C15 C20 C19 -176.9(4) . . . . ?
C17 C18 C19 C20 0.0(8) . . . . ?
C15 C20 C19 C18 -1.0(8) . . . . ?
C11 C10 C9 C8 -2.0(7) . . . . ?
C7 C8 C9 C10 -0.3(6) . . . . ?
O4 C21 C22 C27 -97.6(11) . . . . ?
C22' C21 C22 C27 0.0(1000) . . . . ?
O4 C21 C22 C23 83.8(10) . . . . ?
C22' C21 C22 C23 0.0(1000) . . . . ?
C27 C22 C23 C24 5.9(17) . . . . ?
C21 C22 C23 C24 -175.5(10) . . . . ?
C26 C25 C24 C23 9.1(20) . . . . ?
C22 C23 C24 C25 -7.9(21) . . . . ?
C24 C25 C26 C27 -8.3(19) . . . . ?
C23 C22 C27 C26 -5.6(18) . . . . ?
C21 C22 C27 C26 175.7(11) . . . . ?
C25 C26 C27 C22 6.8(21) . . . . ?
O4 C21 C22' C23' 127.0(13) . . . . ?
C22 C21 C22' C23' 0.0(1000) . . . . ?
O4 C21 C22' C27' -54.7(14) . . . . ?
C22 C21 C22' C27' 0.0(1000) . . . . ?
C27' C22' C23' C24' 2.9(19) . . . . ?
C21 C22' C23' C24' -178.7(12) . . . . ?
C22' C23' C24' C25' -0.8(23) . . . . ?
C26' C25' C24' C23' 0.2(21) . . . . ?
C24' C25' C26' C27' -1.8(23) . . . . ?
C25' C26' C27' C22' 4.1(26) . . . . ?
C23' C22' C27' C26' -4.4(20) . . . . ?
C21 C22' C27' C26' 177.1(12) . . . . ?
